data_7111907
loop_
_publ_author_name
'Yongqin Wei'
'Qiaohong Li'
'Rongjian Sa'
'Kechen Wu'

_publ_section_title
;
 A white-light-emitting LnMOF with color properties improved via Eu3+
 doping: an alternative approach to a rational design for solid-state
 lighting
;
_journal_name_full Chem.Commun.
_journal_page_first 1820
_journal_paper_doi 10.1039/c3cc48344d
_journal_volume 50
_journal_year 2014
_chemical_formula_sum 'C21 H14 Cd Cl N3 O3 S'
_chemical_formula_weight 536.28
_chemical_name_systematic
; 
 ? 
;
_space_group_IT_number 14
_symmetry_cell_setting monoclinic
_symmetry_space_group_name_Hall '-P 2ybc'
_symmetry_space_group_name_H-M 'P 1 21/c 1'
_atom_sites_solution_hydrogens geom
_atom_sites_solution_primary direct
_atom_sites_solution_secondary difmap
_audit_creation_method SHELXL-97
_cell_angle_alpha 90.00
_cell_angle_beta 108.595(15)
_cell_angle_gamma 90.00
_cell_formula_units_Z 4
_cell_length_a 7.155(3)
_cell_length_b 16.427(6)
_cell_length_c 17.896(7)
_cell_measurement_reflns_used 5989
_cell_measurement_temperature 293(2)
_cell_measurement_theta_max 27.5360
_cell_measurement_theta_min 2.4799
_cell_volume 1993.6(14)
_computing_cell_refinement 'CrystalClear (Rigaku Corp., 2000)'
_computing_data_collection 'CrystalClear (Rigaku Corp., 2000)'
_computing_data_reduction 'CrystalClear (Rigaku Corp., 2000)'
_computing_molecular_graphics 'Bruker SHELXTL'
_computing_publication_material 'Bruker SHELXTL'
_computing_structure_refinement 'SHELXL-97 (Sheldrick, 1997)'
_computing_structure_solution 'SHELXS-97 (Sheldrick, 1990)'
_diffrn_ambient_temperature 293(2)
_diffrn_measured_fraction_theta_full 0.975
_diffrn_measured_fraction_theta_max 0.975
_diffrn_measurement_device_type 'Rigaku Mercury CCD'
_diffrn_measurement_method '\w scans'
_diffrn_radiation_monochromator graphite
_diffrn_radiation_source 'Rotating Anode'
_diffrn_radiation_type MoK\a
_diffrn_radiation_wavelength 0.71073
_diffrn_reflns_av_R_equivalents 0.0234
_diffrn_reflns_av_sigmaI/netI 0.0178
_diffrn_reflns_limit_h_max 9
_diffrn_reflns_limit_h_min -9
_diffrn_reflns_limit_k_max 21
_diffrn_reflns_limit_k_min -21
_diffrn_reflns_limit_l_max 23
_diffrn_reflns_limit_l_min -23
_diffrn_reflns_number 23840
_diffrn_reflns_theta_full 27.52
_diffrn_reflns_theta_max 27.52
_diffrn_reflns_theta_min 2.48
_diffrn_standards_decay_% 0
_diffrn_standards_interval_count 0
_diffrn_standards_interval_time 0
_diffrn_standards_number 0
_exptl_absorpt_coefficient_mu 1.366
_exptl_absorpt_correction_T_max 0.931
_exptl_absorpt_correction_T_min 0.866
_exptl_absorpt_correction_type multi-scan
_exptl_crystal_colour 'pale yellow'
_exptl_crystal_density_diffrn 1.787
_exptl_crystal_density_method 'not measured'
_exptl_crystal_description Prism
_exptl_crystal_F_000 1088
_exptl_crystal_size_max 0.170
_exptl_crystal_size_mid 0.088
_exptl_crystal_size_min 0.052
_refine_diff_density_max 2.284
_refine_diff_density_min -1.347
_refine_diff_density_rms 0.142
_refine_ls_extinction_method none
_refine_ls_goodness_of_fit_ref 1.109
_refine_ls_hydrogen_treatment CONSTRU
_refine_ls_matrix_type full
_refine_ls_number_parameters 271
_refine_ls_number_reflns 4482
_refine_ls_number_restraints 0
_refine_ls_restrained_S_all 1.109
_refine_ls_R_factor_all 0.0679
_refine_ls_R_factor_gt 0.0670
_refine_ls_shift/su_max 0.000
_refine_ls_shift/su_mean 0.000
_refine_ls_structure_factor_coef Fsqd
_refine_ls_weighting_details 'calc w=1/[\s^2^(Fo^2^)+(0.0800P)^2^+19.9710P] where P=(Fo^2^+2Fc^2^)/3'
_refine_ls_weighting_scheme calc
_refine_ls_wR_factor_gt 0.1924
_refine_ls_wR_factor_ref 0.1930
_reflns_number_gt 4378
_reflns_number_total 4482
_reflns_threshold_expression >2sigma(I)
_cod_data_source_file c3cc48344d.txt
_cod_data_source_block 4
_cod_original_sg_symbol_H-M P2(1)/c
_cod_database_code 7111907

loop_
_symmetry_equiv_pos_as_xyz
'x, y, z'
'-x, y+1/2, -z+1/2'
'-x, -y, -z'
'x, -y-1/2, z-1/2'

loop_
_atom_site_label
_atom_site_type_symbol
_atom_site_fract_x
_atom_site_fract_y
_atom_site_fract_z
_atom_site_U_iso_or_equiv
_atom_site_adp_type
_atom_site_occupancy
_atom_site_symmetry_multiplicity
_atom_site_calc_flag
_atom_site_refinement_flags
Cd1 Cd 0.32863(7) 0.20059(3) 0.26980(3) 0.02996(18) Uani 1 1 d .
Cl1 Cl 0.4438(4) 0.2841(2) 0.3864(2) 0.1001(14) Uani 1 1 d .
S1 S 0.1690(2) -0.16655(10) -0.27005(9) 0.0290(3) Uani 1 1 d .
O1 O -0.0007(8) -0.2186(4) -0.2766(4) 0.0473(14) Uani 1 1 d .
O2 O 0.1389(11) -0.1113(4) -0.3349(3) 0.0564(17) Uani 1 1 d .
O3 O 0.3470(7) -0.2160(3) -0.2536(3) 0.0375(11) Uani 1 1 d .
N1 N 0.2291(10) 0.2842(4) 0.1596(4) 0.0392(14) Uani 1 1 d .
N2 N 0.2623(8) 0.1241(3) 0.1556(3) 0.0242(10) Uani 1 1 d .
N3 N 0.3401(10) 0.0617(4) 0.2995(4) 0.0385(14) Uani 1 1 d .
C1 C 0.1961(16) 0.3634(5) 0.1615(6) 0.052(2) Uani 1 1 d .
H1A H 0.2064 0.3863 0.2102 0.062 Uiso 1 1 calc R
C2 C 0.149(2) 0.4138(6) 0.0984(7) 0.077(4) Uani 1 1 d .
H2A H 0.1359 0.4695 0.1046 0.092 Uiso 1 1 calc R
C3 C 0.120(3) 0.3813(7) 0.0255(8) 0.121(7) Uani 1 1 d .
H3A H 0.0793 0.4137 -0.0194 0.145 Uiso 1 1 calc R
C4 C 0.153(3) 0.2985(7) 0.0203(6) 0.112(7) Uani 1 1 d .
H4A H 0.1416 0.2753 -0.0283 0.135 Uiso 1 1 calc R
C5 C 0.2010(16) 0.2511(5) 0.0867(5) 0.049(2) Uani 1 1 d .
C6 C 0.2317(11) 0.1610(4) 0.0861(4) 0.0326(14) Uani 1 1 d .
C7 C 0.2241(11) 0.1183(4) 0.0189(4) 0.0346(15) Uani 1 1 d .
H7A H 0.2029 0.1456 -0.0286 0.041 Uiso 1 1 calc R
C8 C 0.2485(9) 0.0335(4) 0.0223(3) 0.0245(11) Uani 1 1 d .
C9 C 0.2840(11) -0.0029(4) 0.0953(4) 0.0317(14) Uani 1 1 d .
H9A H 0.3048 -0.0588 0.1005 0.038 Uiso 1 1 calc R
C10 C 0.2889(10) 0.0433(4) 0.1608(4) 0.0280(12) Uani 1 1 d .
C11 C 0.3063(15) -0.0751(5) 0.2524(5) 0.049(2) Uani 1 1 d .
H11A H 0.2925 -0.1116 0.2113 0.059 Uiso 1 1 calc R
C12 C 0.318(2) -0.1020(6) 0.3269(6) 0.071(3) Uani 1 1 d .
H12A H 0.3093 -0.1574 0.3362 0.085 Uiso 1 1 calc R
C13 C 0.3161(12) 0.0079(4) 0.2410(4) 0.0357(15) Uani 1 1 d .
C14 C 0.341(2) -0.0470(6) 0.3873(6) 0.071(3) Uani 1 1 d .
H14A H 0.3503 -0.0647 0.4377 0.085 Uiso 1 1 calc R
C15 C 0.3517(17) 0.0346(6) 0.3720(5) 0.059(2) Uani 1 1 d .
H15A H 0.3670 0.0720 0.4126 0.070 Uiso 1 1 calc R
C16 C 0.2355(9) -0.0150(4) -0.0495(4) 0.0258(12) Uani 1 1 d .
C17 C 0.1935(17) 0.0215(5) -0.1222(5) 0.055(2) Uani 1 1 d .
H17A H 0.1767 0.0777 -0.1265 0.066 Uiso 1 1 calc R
C18 C 0.1760(17) -0.0242(5) -0.1888(5) 0.054(2) Uani 1 1 d .
H18A H 0.1474 0.0015 -0.2375 0.065 Uiso 1 1 calc R
C19 C 0.2005(9) -0.1074(4) -0.1840(4) 0.0271(12) Uani 1 1 d .
C20 C 0.2441(14) -0.1433(5) -0.1126(4) 0.046(2) Uani 1 1 d .
H20A H 0.2629 -0.1994 -0.1082 0.056 Uiso 1 1 calc R
C21 C 0.2611(14) -0.0972(5) -0.0456(4) 0.045(2) Uani 1 1 d .
H21A H 0.2907 -0.1231 0.0030 0.054 Uiso 1 1 calc R

loop_
_atom_site_aniso_label
_atom_site_aniso_U_11
_atom_site_aniso_U_22
_atom_site_aniso_U_33
_atom_site_aniso_U_23
_atom_site_aniso_U_13
_atom_site_aniso_U_12
Cd1 0.0331(3) 0.0289(3) 0.0304(3) -0.01071(18) 0.0138(2) -0.00370(18)
Cl1 0.0603(15) 0.151(3) 0.100(2) -0.105(2) 0.0406(15) -0.0422(17)
S1 0.0292(8) 0.0347(8) 0.0247(7) -0.0065(6) 0.0109(6) -0.0005(6)
O1 0.027(2) 0.055(3) 0.062(4) -0.028(3) 0.017(2) -0.012(2)
O2 0.099(5) 0.046(3) 0.026(3) 0.001(2) 0.023(3) 0.013(3)
O3 0.030(2) 0.046(3) 0.042(3) -0.014(2) 0.019(2) 0.000(2)
N1 0.053(4) 0.025(3) 0.045(3) -0.008(2) 0.024(3) 0.006(3)
N2 0.030(3) 0.027(2) 0.019(2) -0.0028(19) 0.0121(19) -0.002(2)
N3 0.056(4) 0.033(3) 0.027(3) -0.002(2) 0.016(3) 0.003(3)
C1 0.083(6) 0.028(4) 0.052(5) -0.004(3) 0.032(5) 0.008(4)
C2 0.146(12) 0.033(4) 0.066(6) 0.010(4) 0.055(7) 0.023(6)
C3 0.28(2) 0.043(6) 0.072(8) 0.023(5) 0.097(12) 0.057(9)
C4 0.26(2) 0.047(6) 0.044(5) 0.006(4) 0.071(9) 0.055(9)
C5 0.092(7) 0.027(3) 0.042(4) -0.002(3) 0.039(4) 0.012(4)
C6 0.047(4) 0.025(3) 0.033(3) 0.001(3) 0.023(3) 0.003(3)
C7 0.052(4) 0.029(3) 0.029(3) 0.000(3) 0.021(3) 0.003(3)
C8 0.023(3) 0.032(3) 0.021(3) -0.004(2) 0.010(2) -0.001(2)
C9 0.048(4) 0.025(3) 0.025(3) -0.004(2) 0.015(3) 0.002(3)
C10 0.032(3) 0.025(3) 0.026(3) -0.006(2) 0.008(2) 0.000(2)
C11 0.091(7) 0.027(3) 0.032(4) -0.003(3) 0.022(4) 0.004(4)
C12 0.129(10) 0.038(4) 0.051(5) 0.015(4) 0.036(6) 0.011(5)
C13 0.049(4) 0.027(3) 0.031(3) -0.001(3) 0.012(3) 0.002(3)
C14 0.122(10) 0.051(5) 0.046(5) 0.008(4) 0.034(6) 0.008(6)
C15 0.095(7) 0.056(5) 0.026(4) -0.001(3) 0.021(4) 0.002(5)
C16 0.025(3) 0.028(3) 0.026(3) -0.009(2) 0.010(2) -0.003(2)
C17 0.111(8) 0.022(3) 0.037(4) -0.003(3) 0.032(5) -0.012(4)
C18 0.109(8) 0.032(4) 0.027(4) -0.003(3) 0.029(4) -0.010(4)
C19 0.027(3) 0.035(3) 0.023(3) -0.005(2) 0.012(2) -0.001(2)
C20 0.081(6) 0.028(3) 0.028(3) -0.003(3) 0.015(4) 0.019(4)
C21 0.075(6) 0.036(4) 0.021(3) 0.000(3) 0.013(3) 0.023(4)

loop_
_atom_type_symbol
_atom_type_description
_atom_type_scat_dispersion_real
_atom_type_scat_dispersion_imag
_atom_type_scat_source
C C 0.0033 0.0016 'International Tables Vol C Tables 4.2.6.8 and 6.1.1.4'
H H 0.0000 0.0000 'International Tables Vol C Tables 4.2.6.8 and 6.1.1.4'
Cd Cd -0.8075 1.2024 'International Tables Vol C Tables 4.2.6.8 and 6.1.1.4'
Cl Cl 0.1484 0.1585 'International Tables Vol C Tables 4.2.6.8 and 6.1.1.4'
N N 0.0061 0.0033 'International Tables Vol C Tables 4.2.6.8 and 6.1.1.4'
O O 0.0106 0.0060 'International Tables Vol C Tables 4.2.6.8 and 6.1.1.4'
S S 0.1246 0.1234 'International Tables Vol C Tables 4.2.6.8 and 6.1.1.4'

loop_
_geom_angle_atom_site_label_1
_geom_angle_atom_site_label_2
_geom_angle_atom_site_label_3
_geom_angle
_geom_angle_site_symmetry_1
_geom_angle_site_symmetry_3
N2 Cd1 N1 69.5(2) . .
N2 Cd1 N3 69.7(2) . .
N1 Cd1 N3 138.6(2) . .
N2 Cd1 O1 100.54(18) . 3
N1 Cd1 O1 86.0(2) . 3
N3 Cd1 O1 94.2(2) . 3
N2 Cd1 Cl1 171.65(14) . .
N1 Cd1 Cl1 109.0(2) . .
N3 Cd1 Cl1 112.38(19) . .
O1 Cd1 Cl1 87.46(14) 3 .
N2 Cd1 O3 83.50(17) . 3_655
N1 Cd1 O3 83.3(2) . 3_655
N3 Cd1 O3 99.4(2) . 3_655
O1 Cd1 O3 166.4(2) 3 3_655
Cl1 Cd1 O3 88.17(14) . 3_655
O2 S1 O3 114.3(4) . .
O2 S1 O1 113.5(4) . .
O3 S1 O1 109.9(4) . .
O2 S1 C19 107.5(3) . .
O3 S1 C19 105.6(3) . .
O1 S1 C19 105.3(3) . .
S1 O1 Cd1 136.3(3) . 3
S1 O3 Cd1 136.0(3) . 3_655
C1 N1 C5 116.2(7) . .
C1 N1 Cd1 124.7(6) . .
C5 N1 Cd1 119.2(5) . .
C10 N2 C6 119.4(5) . .
C10 N2 Cd1 119.5(4) . .
C6 N2 Cd1 120.1(4) . .
C13 N3 C15 119.2(7) . .
C13 N3 Cd1 118.7(5) . .
C15 N3 Cd1 121.8(6) . .
N1 C1 C2 125.3(8) . .
N1 C1 H1A 117.3 . .
C2 C1 H1A 117.3 . .
C1 C2 C3 118.8(9) . .
C1 C2 H2A 120.6 . .
C3 C2 H2A 120.6 . .
C2 C3 C4 118.1(10) . .
C2 C3 H3A 121.0 . .
C4 C3 H3A 121.0 . .
C5 C4 C3 120.0(9) . .
C5 C4 H4A 120.0 . .
C3 C4 H4A 120.0 . .
N1 C5 C4 121.5(7) . .
N1 C5 C6 114.9(7) . .
C4 C5 C6 123.6(7) . .
N2 C6 C7 122.0(6) . .
N2 C6 C5 115.1(6) . .
C7 C6 C5 123.0(6) . .
C6 C7 C8 119.8(6) . .
C6 C7 H7A 120.1 . .
C8 C7 H7A 120.1 . .
C9 C8 C7 116.9(6) . .
C9 C8 C16 121.7(6) . .
C7 C8 C16 121.4(6) . .
C8 C9 C10 120.6(6) . .
C8 C9 H9A 119.7 . .
C10 C9 H9A 119.7 . .
N2 C10 C9 121.2(6) . .
N2 C10 C13 115.0(5) . .
C9 C10 C13 123.7(6) . .
C13 C11 C12 117.9(8) . .
C13 C11 H11A 121.1 . .
C12 C11 H11A 121.1 . .
C14 C12 C11 120.1(9) . .
C14 C12 H12A 120.0 . .
C11 C12 H12A 120.0 . .
N3 C13 C11 122.4(7) . .
N3 C13 C10 115.9(6) . .
C11 C13 C10 121.7(6) . .
C15 C14 C12 119.0(9) . .
C15 C14 H14A 120.5 . .
C12 C14 H14A 120.5 . .
N3 C15 C14 121.5(8) . .
N3 C15 H15A 119.3 . .
C14 C15 H15A 119.3 . .
C21 C16 C17 117.8(6) . .
C21 C16 C8 121.1(6) . .
C17 C16 C8 121.1(6) . .
C16 C17 C18 120.8(7) . .
C16 C17 H17A 119.6 . .
C18 C17 H17A 119.6 . .
C19 C18 C17 120.7(7) . .
C19 C18 H18A 119.7 . .
C17 C18 H18A 119.7 . .
C20 C19 C18 118.7(6) . .
C20 C19 S1 120.6(5) . .
C18 C19 S1 120.7(5) . .
C19 C20 C21 120.5(7) . .
C19 C20 H20A 119.8 . .
C21 C20 H20A 119.8 . .
C16 C21 C20 121.6(7) . .
C16 C21 H21A 119.2 . .
C20 C21 H21A 119.2 . .

loop_
_geom_bond_atom_site_label_1
_geom_bond_atom_site_label_2
_geom_bond_distance
_geom_bond_site_symmetry_2
Cd1 N2 2.315(5) .
Cd1 N1 2.320(7) .
Cd1 N3 2.338(6) .
Cd1 O1 2.406(5) 3
Cd1 Cl1 2.412(2) .
Cd1 O3 2.442(5) 3_655
S1 O2 1.434(6) .
S1 O3 1.460(5) .
S1 O1 1.459(6) .
S1 C19 1.774(6) .
O1 Cd1 2.406(5) 3
O3 Cd1 2.442(5) 3_655
N1 C1 1.325(9) .
N1 C5 1.368(10) .
N2 C10 1.339(8) .
N2 C6 1.337(8) .
N3 C13 1.339(9) .
N3 C15 1.350(10) .
C1 C2 1.353(13) .
C1 H1A 0.9300 .
C2 C3 1.362(16) .
C2 H2A 0.9300 .
C3 C4 1.388(14) .
C3 H3A 0.9300 .
C4 C5 1.370(13) .
C4 H4A 0.9300 .
C5 C6 1.497(10) .
C6 C7 1.380(9) .
C7 C8 1.403(9) .
C7 H7A 0.9300 .
C8 C9 1.383(9) .
C8 C16 1.489(8) .
C9 C10 1.388(8) .
C9 H9A 0.9300 .
C10 C13 1.503(9) .
C11 C13 1.383(10) .
C11 C12 1.382(12) .
C11 H11A 0.9300 .
C12 C14 1.379(14) .
C12 H12A 0.9300 .
C14 C15 1.374(14) .
C14 H14A 0.9300 .
C15 H15A 0.9300 .
C16 C21 1.361(10) .
C16 C17 1.376(10) .
C17 C18 1.381(10) .
C17 H17A 0.9300 .
C18 C19 1.377(10) .
C18 H18A 0.9300 .
C19 C20 1.350(10) .
C20 C21 1.390(9) .
C20 H20A 0.9300 .
C21 H21A 0.9300 .

loop_
_geom_torsion_atom_site_label_1
_geom_torsion_atom_site_label_2
_geom_torsion_atom_site_label_3
_geom_torsion_atom_site_label_4
_geom_torsion
_geom_torsion_site_symmetry_1
_geom_torsion_site_symmetry_4
O2 S1 O1 Cd1 -69.4(6) . 3
O3 S1 O1 Cd1 161.2(5) . 3
C19 S1 O1 Cd1 47.9(6) . 3
O2 S1 O3 Cd1 28.8(6) . 3_655
O1 S1 O3 Cd1 157.8(4) . 3_655
C19 S1 O3 Cd1 -89.1(5) . 3_655
N2 Cd1 N1 C1 173.8(8) . .
N3 Cd1 N1 C1 162.8(7) . .
O1 Cd1 N1 C1 71.0(8) 3 .
Cl1 Cd1 N1 C1 -14.9(8) . .
O3 Cd1 N1 C1 -100.6(8) 3_655 .
N2 Cd1 N1 C5 -6.1(6) . .
N3 Cd1 N1 C5 -17.2(8) . .
O1 Cd1 N1 C5 -108.9(7) 3 .
Cl1 Cd1 N1 C5 165.2(6) . .
O3 Cd1 N1 C5 79.4(7) 3_655 .
N1 Cd1 N2 C10 178.4(5) . .
N3 Cd1 N2 C10 -9.4(5) . .
O1 Cd1 N2 C10 -99.9(5) 3 .
Cl1 Cd1 N2 C10 96.8(12) . .
O3 Cd1 N2 C10 93.2(5) 3_655 .
N1 Cd1 N2 C6 10.1(5) . .
N3 Cd1 N2 C6 -177.7(6) . .
O1 Cd1 N2 C6 91.7(5) 3 .
Cl1 Cd1 N2 C6 -71.5(14) . .
O3 Cd1 N2 C6 -75.2(5) 3_655 .
N2 Cd1 N3 C13 3.7(6) . .
N1 Cd1 N3 C13 14.7(8) . .
O1 Cd1 N3 C13 103.4(6) 3 .
Cl1 Cd1 N3 C13 -167.7(5) . .
O3 Cd1 N3 C13 -75.8(6) 3_655 .
N2 Cd1 N3 C15 -170.1(8) . .
N1 Cd1 N3 C15 -159.0(7) . .
O1 Cd1 N3 C15 -70.4(8) 3 .
Cl1 Cd1 N3 C15 18.6(8) . .
O3 Cd1 N3 C15 110.5(7) 3_655 .
C5 N1 C1 C2 -3.9(16) . .
Cd1 N1 C1 C2 176.1(10) . .
N1 C1 C2 C3 4(2) . .
C1 C2 C3 C4 -4(3) . .
C2 C3 C4 C5 4(3) . .
C1 N1 C5 C4 3.6(17) . .
Cd1 N1 C5 C4 -176.5(12) . .
C1 N1 C5 C6 -177.7(8) . .
Cd1 N1 C5 C6 2.3(11) . .
C3 C4 C5 N1 -4(3) . .
C3 C4 C5 C6 177.7(16) . .
C10 N2 C6 C7 0.8(10) . .
Cd1 N2 C6 C7 169.1(6) . .
C10 N2 C6 C5 179.2(7) . .
Cd1 N2 C6 C5 -12.5(9) . .
N1 C5 C6 N2 6.5(11) . .
C4 C5 C6 N2 -174.8(13) . .
N1 C5 C6 C7 -175.1(8) . .
C4 C5 C6 C7 3.6(17) . .
N2 C6 C7 C8 0.2(11) . .
C5 C6 C7 C8 -178.1(7) . .
C6 C7 C8 C9 -1.4(10) . .
C6 C7 C8 C16 178.2(6) . .
C7 C8 C9 C10 1.8(10) . .
C16 C8 C9 C10 -177.8(6) . .
C6 N2 C10 C9 -0.4(10) . .
Cd1 N2 C10 C9 -168.8(5) . .
C6 N2 C10 C13 -178.3(6) . .
Cd1 N2 C10 C13 13.4(8) . .
C8 C9 C10 N2 -1.0(10) . .
C8 C9 C10 C13 176.7(6) . .
C13 C11 C12 C14 -1.1(18) . .
C15 N3 C13 C11 -1.2(13) . .
Cd1 N3 C13 C11 -175.1(7) . .
C15 N3 C13 C10 175.5(8) . .
Cd1 N3 C13 C10 1.5(9) . .
C12 C11 C13 N3 1.4(15) . .
C12 C11 C13 C10 -175.1(9) . .
N2 C10 C13 N3 -9.6(10) . .
C9 C10 C13 N3 172.6(7) . .
N2 C10 C13 C11 167.1(8) . .
C9 C10 C13 C11 -10.7(12) . .
C11 C12 C14 C15 1(2) . .
C13 N3 C15 C14 0.6(16) . .
Cd1 N3 C15 C14 174.3(9) . .
C12 C14 C15 N3 0(2) . .
C9 C8 C16 C21 -1.0(10) . .
C7 C8 C16 C21 179.4(7) . .
C9 C8 C16 C17 177.8(8) . .
C7 C8 C16 C17 -1.9(10) . .
C21 C16 C17 C18 0.7(14) . .
C8 C16 C17 C18 -178.1(9) . .
C16 C17 C18 C19 -0.1(16) . .
C17 C18 C19 C20 -0.7(14) . .
C17 C18 C19 S1 177.7(8) . .
O2 S1 C19 C20 -175.8(7) . .
O3 S1 C19 C20 -53.4(7) . .
O1 S1 C19 C20 62.9(7) . .
O2 S1 C19 C18 5.9(8) . .
O3 S1 C19 C18 128.3(7) . .
O1 S1 C19 C18 -115.5(7) . .
C18 C19 C20 C21 0.9(13) . .
S1 C19 C20 C21 -177.5(7) . .
C17 C16 C21 C20 -0.5(13) . .
C8 C16 C21 C20 178.3(8) . .
C19 C20 C21 C16 -0.3(15) . .
